data_2214725
loop_
_publ_author_name
'Lu, Jilin'
'Zhang, Dashun'
'Li, Lin'
'Liu, Beiping'

_publ_section_title Poly[tetrabromidohexakis(\m~2~-isonicotinato)bis(\m~2~-pyridinium-4-carboxylato)pentazinc(II)]
_journal_issue 8
_journal_name_full 'Acta Crystallographica Section E'
_journal_page_first m2147
_journal_paper_doi 10.1107/S1600536807033016
_journal_volume 63
_journal_year 2007
_chemical_formula_iupac '[Zn5 Br4 (C6 H4 N O2)6 (C6 H5 N O2)2]'
_chemical_formula_moiety 'C48 H34 Br4 N8 O16 Zn5'
_chemical_formula_sum 'C48 H34 Br4 N8 O16 Zn5'
_chemical_formula_weight 1625.32
_chemical_name_systematic
;
catena-poly[tetrabromido-hexakis(isonicotinato)-bis(1<i>H</i>-\
isonicotinato)pentazinc(II)]
;
_space_group_IT_number 14
_symmetry_cell_setting monoclinic
_symmetry_space_group_name_Hall '-P 2ybc'
_symmetry_space_group_name_H-M 'P 1 21/c 1'
_atom_sites_solution_hydrogens geom
_atom_sites_solution_primary direct
_atom_sites_solution_secondary difmap
_cell_angle_alpha 90.00
_cell_angle_beta 114.53(3)
_cell_angle_gamma 90.00
_cell_formula_units_Z 2
_cell_length_a 14.096(3)
_cell_length_b 13.614(3)
_cell_length_c 14.781(3)
_cell_measurement_reflns_used 19365
_cell_measurement_temperature 298(2)
_cell_measurement_theta_max 27.54
_cell_measurement_theta_min 3.01
_cell_volume 2580.5(11)
_computing_cell_refinement 'SAINT (Bruker, 1998)'
_computing_data_collection 'SMART (Bruker, 1998)'
_computing_data_reduction SAINT
_computing_molecular_graphics 'SHELXTL (Bruker, 1998)'
_computing_publication_material SHELXTL
_computing_structure_refinement 'SHELXL97 (Sheldrick, 1997)'
_computing_structure_solution 'SHELXS97 (Sheldrick, 1997)'
_diffrn_ambient_temperature 298(2)
_diffrn_measured_fraction_theta_full 0.996
_diffrn_measured_fraction_theta_max 0.996
_diffrn_measurement_device_type 'Bruker SMART CCD area-detector diffractometer'
_diffrn_measurement_method '\f and \w scans'
_diffrn_radiation_monochromator graphite
_diffrn_radiation_source 'fine-focus sealed tube'
_diffrn_radiation_type MoK\a
_diffrn_radiation_wavelength 0.71073
_diffrn_reflns_av_R_equivalents 0.0591
_diffrn_reflns_av_sigmaI/netI 0.0493
_diffrn_reflns_limit_h_max 18
_diffrn_reflns_limit_h_min -18
_diffrn_reflns_limit_k_max 16
_diffrn_reflns_limit_k_min -17
_diffrn_reflns_limit_l_max 19
_diffrn_reflns_limit_l_min -19
_diffrn_reflns_number 24795
_diffrn_reflns_theta_full 27.48
_diffrn_reflns_theta_max 27.48
_diffrn_reflns_theta_min 3.01
_exptl_absorpt_coefficient_mu 5.468
_exptl_absorpt_correction_T_max 0.205
_exptl_absorpt_correction_T_min 0.123
_exptl_absorpt_correction_type multi-scan
_exptl_absorpt_process_details '(SADABS; Sheldrick, 1996)'
_exptl_crystal_colour colorless
_exptl_crystal_density_diffrn 2.092
_exptl_crystal_density_method 'not measured'
_exptl_crystal_description block
_exptl_crystal_F_000 1592
_exptl_crystal_size_max 0.47
_exptl_crystal_size_mid 0.42
_exptl_crystal_size_min 0.29
_refine_diff_density_max 1.007
_refine_diff_density_min -1.054
_refine_ls_extinction_method none
_refine_ls_goodness_of_fit_ref 1.056
_refine_ls_hydrogen_treatment constr
_refine_ls_matrix_type full
_refine_ls_number_parameters 368
_refine_ls_number_reflns 5899
_refine_ls_number_restraints 0
_refine_ls_restrained_S_all 1.056
_refine_ls_R_factor_all 0.0503
_refine_ls_R_factor_gt 0.0372
_refine_ls_shift/su_max 0.001
_refine_ls_shift/su_mean 0.000
_refine_ls_structure_factor_coef Fsqd
_refine_ls_weighting_details 'calc w=1/[\s^2^(Fo^2^)+(0.0355P)^2^+3.1559P] where P=(Fo^2^+2Fc^2^)/3'
_refine_ls_weighting_scheme calc
_refine_ls_wR_factor_gt 0.0880
_refine_ls_wR_factor_ref 0.0928
_reflns_number_gt 4756
_reflns_number_total 5899
_reflns_threshold_expression I>2\s(I)
_cod_data_source_file hk2280.cif
_cod_data_source_block I
_cod_original_sg_symbol_H-M 'P 21/c'
_cod_database_code 2214725
_cod_database_fobs_code 2214725

loop_
_symmetry_equiv_pos_as_xyz
'x, y, z'
'-x, y+1/2, -z+1/2'
'-x, -y, -z'
'x, -y-1/2, z-1/2'

loop_
_atom_site_type_symbol
_atom_site_label
_atom_site_fract_x
_atom_site_fract_y
_atom_site_fract_z
_atom_site_U_iso_or_equiv
_atom_site_adp_type
_atom_site_calc_flag
_atom_site_refinement_flags
_atom_site_occupancy
Zn Zn1 0.0000 0.5000 0.5000 0.02606(14) Uani d S 1
Zn Zn2 -0.42512(3) -0.01650(3) 0.32550(4) 0.02699(11) Uani d . 1
Zn Zn3 0.05811(3) 0.60169(3) 0.27190(3) 0.02547(11) Uani d . 1
Br Br1 -0.50694(3) 0.03530(3) 0.15671(4) 0.04128(12) Uani d . 1
Br Br2 -0.02848(3) 0.54039(3) 0.11049(3) 0.04207(12) Uani d . 1
O O1 -0.03829(18) -0.31624(18) 0.3020(2) 0.0328(6) Uani d . 1
O O2 -0.10618(19) -0.43045(18) 0.3646(2) 0.0340(6) Uani d . 1
O O3 -0.4360(2) 0.1908(2) 0.3990(3) 0.0490(9) Uani d . 1
O O4 -0.32061(18) 0.07798(18) 0.4031(2) 0.0383(7) Uani d . 1
O O5 0.48779(19) 0.90252(19) 0.3679(2) 0.0380(7) Uani d . 1
O O6 0.3734(2) 1.0190(2) 0.3589(3) 0.0557(10) Uani d . 1
O O7 0.07644(19) 0.40797(18) 0.4283(2) 0.0351(6) Uani d . 1
O O8 0.15352(19) 0.49998(18) 0.3529(2) 0.0343(6) Uani d . 1
N N1 -0.3216(2) -0.1282(2) 0.3338(2) 0.0248(6) Uani d . 1
N N2 -0.1145(2) 0.3882(2) 0.4622(2) 0.0265(6) Uani d . 1
N N3 0.1677(2) 0.7084(2) 0.2982(2) 0.0266(6) Uani d . 1
N N4 0.3694(2) 0.2063(2) 0.4284(3) 0.0362(8) Uani d . 1
H H4A 0.4172 0.1632 0.4369 0.10(2) Uiso d R 1
C C1 -0.3497(3) -0.2229(2) 0.3181(3) 0.0278(8) Uani d . 1
H H1 -0.4179 -0.2398 0.3060 0.033 Uiso calc R 1
C C2 -0.2817(3) -0.2966(2) 0.3190(3) 0.0268(8) Uani d . 1
H H2 -0.3031 -0.3619 0.3099 0.032 Uiso calc R 1
C C3 -0.1811(2) -0.2712(2) 0.3338(3) 0.0217(7) Uani d . 1
C C4 -0.1525(3) -0.1733(3) 0.3487(3) 0.0274(8) Uani d . 1
H H4 -0.0858 -0.1542 0.3580 0.033 Uiso calc R 1
C C5 -0.2234(3) -0.1045(2) 0.3498(3) 0.0283(8) Uani d . 1
H H5 -0.2026 -0.0392 0.3620 0.034 Uiso calc R 1
C C6 -0.1033(2) -0.3465(2) 0.3341(3) 0.0235(7) Uani d . 1
C C7 -0.2650(2) 0.2425(2) 0.4292(3) 0.0241(7) Uani d . 1
C C8 -0.1620(3) 0.2180(2) 0.4520(3) 0.0266(8) Uani d . 1
H H8 -0.1416 0.1525 0.4569 0.032 Uiso calc R 1
C C9 -0.0904(3) 0.2923(2) 0.4674(3) 0.0270(8) Uani d . 1
H H9 -0.0217 0.2751 0.4821 0.032 Uiso calc R 1
C C10 -0.2148(3) 0.4110(2) 0.4362(3) 0.0279(8) Uani d . 1
H H10 -0.2339 0.4769 0.4283 0.033 Uiso calc R 1
C C11 -0.2909(3) 0.3415(3) 0.4205(3) 0.0282(8) Uani d . 1
H H11 -0.3593 0.3608 0.4041 0.034 Uiso calc R 1
C C12 -0.3486(3) 0.1654(3) 0.4097(3) 0.0297(8) Uani d . 1
C C13 0.2260(2) 0.3467(2) 0.4124(3) 0.0204(7) Uani d . 1
C C14 0.2064(3) 0.2487(2) 0.4237(3) 0.0275(8) Uani d . 1
H H14 0.1442 0.2303 0.4267 0.033 Uiso calc R 1
C C15 0.2793(3) 0.1791(3) 0.4305(3) 0.0358(9) Uani d . 1
H H15 0.2660 0.1131 0.4366 0.043 Uiso calc R 1
C C16 0.3927(3) 0.3009(3) 0.4220(3) 0.0361(9) Uani d . 1
H H16 0.4573 0.3177 0.4236 0.043 Uiso calc R 1
C C17 0.3216(3) 0.3721(3) 0.4132(3) 0.0297(8) Uani d . 1
H H17 0.3372 0.4376 0.4078 0.036 Uiso calc R 1
C C18 0.1439(2) 0.4238(2) 0.3974(3) 0.0244(7) Uani d . 1
C C19 0.2674(3) 0.6857(3) 0.3206(3) 0.0320(9) Uani d . 1
H H19 0.2856 0.6199 0.3220 0.038 Uiso calc R 1
C C20 0.3436(3) 0.7555(3) 0.3415(3) 0.0335(9) Uani d . 1
H H20 0.4121 0.7370 0.3568 0.040 Uiso calc R 1
C C21 0.3179(3) 0.8534(2) 0.3394(3) 0.0263(8) Uani d . 1
C C22 0.2149(3) 0.8774(3) 0.3152(3) 0.0364(10) Uani d . 1
H H22 0.1946 0.9428 0.3125 0.044 Uiso calc R 1
C C23 0.1431(3) 0.8032(3) 0.2953(3) 0.0366(10) Uani d . 1
H H23 0.0739 0.8199 0.2790 0.044 Uiso calc R 1
C C24 0.3993(3) 0.9333(3) 0.3577(3) 0.0320(9) Uani d . 1

loop_
_atom_site_aniso_label
_atom_site_aniso_U_11
_atom_site_aniso_U_22
_atom_site_aniso_U_33
_atom_site_aniso_U_12
_atom_site_aniso_U_13
_atom_site_aniso_U_23
Zn1 0.0207(3) 0.0190(3) 0.0406(4) -0.0014(2) 0.0148(2) 0.0005(2)
Zn2 0.01712(19) 0.01695(19) 0.0482(3) -0.00093(15) 0.01486(18) -0.00226(18)
Zn3 0.01996(19) 0.01928(19) 0.0404(3) 0.00171(15) 0.01574(17) -0.00049(17)
Br1 0.0345(2) 0.0343(2) 0.0505(3) -0.00131(17) 0.01318(19) 0.00503(18)
Br2 0.0394(2) 0.0388(2) 0.0445(3) 0.00509(18) 0.01385(19) -0.00973(19)
O1 0.0283(12) 0.0258(13) 0.0546(18) 0.0055(11) 0.0274(13) 0.0006(12)
O2 0.0282(13) 0.0210(12) 0.0506(18) 0.0057(11) 0.0142(12) 0.0068(12)
O3 0.0237(13) 0.0311(15) 0.097(3) -0.0053(12) 0.0304(15) -0.0130(16)
O4 0.0205(12) 0.0209(12) 0.068(2) -0.0041(10) 0.0136(13) -0.0096(13)
O5 0.0247(13) 0.0273(13) 0.068(2) 0.0002(11) 0.0255(13) 0.0047(13)
O6 0.0386(16) 0.0200(14) 0.118(3) -0.0047(12) 0.0417(19) -0.0116(16)
O7 0.0267(13) 0.0267(13) 0.062(2) -0.0002(11) 0.0280(13) -0.0013(13)
O8 0.0281(13) 0.0245(12) 0.0543(18) 0.0080(11) 0.0210(13) 0.0118(13)
N1 0.0190(13) 0.0192(13) 0.0377(18) 0.0021(11) 0.0133(12) -0.0018(13)
N2 0.0210(13) 0.0222(14) 0.0391(18) -0.0010(12) 0.0151(13) 0.0020(13)
N3 0.0206(13) 0.0221(14) 0.0396(18) -0.0010(12) 0.0151(13) 0.0000(13)
N4 0.0336(17) 0.0340(17) 0.039(2) 0.0187(15) 0.0134(15) 0.0022(15)
C1 0.0176(15) 0.0231(17) 0.043(2) -0.0011(13) 0.0127(15) -0.0023(16)
C2 0.0247(16) 0.0180(16) 0.039(2) 0.0000(13) 0.0142(15) -0.0009(15)
C3 0.0187(14) 0.0217(16) 0.0258(18) 0.0036(13) 0.0105(13) 0.0016(14)
C4 0.0192(15) 0.0222(16) 0.043(2) -0.0006(14) 0.0148(15) 0.0008(16)
C5 0.0252(17) 0.0184(16) 0.046(2) -0.0024(14) 0.0193(16) -0.0020(16)
C6 0.0194(15) 0.0221(16) 0.0283(19) -0.0011(13) 0.0093(14) -0.0037(14)
C7 0.0184(15) 0.0213(16) 0.033(2) -0.0042(13) 0.0116(14) -0.0048(14)
C8 0.0221(16) 0.0196(16) 0.039(2) 0.0022(13) 0.0134(15) -0.0014(15)
C9 0.0189(15) 0.0240(17) 0.039(2) -0.0007(13) 0.0132(15) -0.0013(16)
C10 0.0239(16) 0.0184(16) 0.044(2) 0.0002(14) 0.0169(16) 0.0001(15)
C11 0.0175(15) 0.0258(17) 0.042(2) 0.0006(14) 0.0129(15) -0.0036(16)
C12 0.0224(17) 0.0250(17) 0.043(2) -0.0026(14) 0.0146(16) -0.0048(16)
C13 0.0192(15) 0.0185(15) 0.0235(17) 0.0023(13) 0.0089(13) -0.0006(13)
C14 0.0288(17) 0.0223(17) 0.035(2) -0.0006(14) 0.0167(16) -0.0015(15)
C15 0.047(2) 0.0225(18) 0.041(2) 0.0056(17) 0.0215(19) 0.0015(17)
C16 0.0232(17) 0.038(2) 0.049(3) 0.0034(16) 0.0174(17) -0.0029(19)
C17 0.0244(17) 0.0262(18) 0.040(2) 0.0016(14) 0.0148(16) 0.0001(16)
C18 0.0201(15) 0.0224(16) 0.0304(19) 0.0000(14) 0.0101(14) -0.0037(15)
C19 0.0267(17) 0.0185(16) 0.056(3) 0.0038(14) 0.0218(17) 0.0021(17)
C20 0.0243(17) 0.0233(17) 0.059(3) 0.0026(15) 0.0238(18) 0.0021(18)
C21 0.0218(16) 0.0212(16) 0.041(2) -0.0017(14) 0.0179(15) 0.0003(15)
C22 0.0267(18) 0.0181(17) 0.069(3) 0.0051(14) 0.0242(19) 0.0054(18)
C23 0.0218(17) 0.0271(19) 0.063(3) 0.0036(15) 0.0203(18) 0.0042(19)
C24 0.0282(18) 0.0242(17) 0.051(3) -0.0011(15) 0.0239(17) -0.0011(17)

loop_
_atom_type_symbol
_atom_type_description
_atom_type_scat_dispersion_real
_atom_type_scat_dispersion_imag
_atom_type_scat_source
C C 0.0033 0.0016 'International Tables Vol C Tables 4.2.6.8 and 6.1.1.4'
H H 0.0000 0.0000 'International Tables Vol C Tables 4.2.6.8 and 6.1.1.4'
N N 0.0061 0.0033 'International Tables Vol C Tables 4.2.6.8 and 6.1.1.4'
O O 0.0106 0.0060 'International Tables Vol C Tables 4.2.6.8 and 6.1.1.4'
Zn Zn 0.2839 1.4301 'International Tables Vol C Tables 4.2.6.8 and 6.1.1.4'
Br Br -0.2901 2.4595 'International Tables Vol C Tables 4.2.6.8 and 6.1.1.4'

loop_
_geom_angle_atom_site_label_1
_geom_angle_atom_site_label_2
_geom_angle_atom_site_label_3
_geom_angle_site_symmetry_1
_geom_angle_site_symmetry_3
_geom_angle
_geom_angle_publ_flag
N2 Zn1 N2 . 3_566 180.0 ?
N2 Zn1 O2 . 1_565 84.93(11) yes
N2 Zn1 O2 3_566 1_565 95.07(11) yes
N2 Zn1 O2 . 3_556 95.07(11) ?
N2 Zn1 O2 3_566 3_556 84.93(11) ?
O2 Zn1 O2 1_565 3_556 180.0000(10) ?
N2 Zn1 O7 . . 86.31(10) yes
N2 Zn1 O7 3_566 . 93.69(10) yes
O2 Zn1 O7 1_565 . 95.36(11) yes
O2 Zn1 O7 3_556 . 84.64(11) yes
N2 Zn1 O7 . 3_566 93.69(10) ?
N2 Zn1 O7 3_566 3_566 86.31(10) ?
O2 Zn1 O7 1_565 3_566 84.64(11) ?
O2 Zn1 O7 3_556 3_566 95.36(11) ?
O7 Zn1 O7 . 3_566 180.00(13) ?
O4 Zn2 O5 . 1_445 127.98(14) yes
O4 Zn2 N1 . . 96.22(11) yes
O5 Zn2 N1 1_445 . 95.07(11) yes
O4 Zn2 Br1 . . 110.08(10) yes
O5 Zn2 Br1 1_445 . 114.30(9) yes
N1 Zn2 Br1 . . 107.59(9) yes
O1 Zn3 O8 1_565 . 129.35(12) yes
O1 Zn3 N3 1_565 . 95.37(11) yes
O8 Zn3 N3 . . 96.52(11) yes
O1 Zn3 Br2 1_565 . 108.65(9) yes
O8 Zn3 Br2 . . 107.89(9) yes
N3 Zn3 Br2 . . 118.85(10) yes
C6 O1 Zn3 . 1_545 125.6(2) ?
C6 O2 Zn1 . 1_545 129.0(2) ?
C12 O4 Zn2 . . 119.0(2) ?
C24 O5 Zn2 . 1_665 120.0(2) ?
C18 O7 Zn1 . . 133.6(2) ?
C18 O8 Zn3 . . 134.8(2) ?
C1 N1 C5 . . 118.0(3) ?
C1 N1 Zn2 . . 123.0(2) ?
C5 N1 Zn2 . . 118.9(2) ?
C10 N2 C9 . . 117.0(3) ?
C10 N2 Zn1 . . 120.5(2) ?
C9 N2 Zn1 . . 122.4(2) ?
C23 N3 C19 . . 117.7(3) ?
C23 N3 Zn3 . . 121.1(2) ?
C19 N3 Zn3 . . 121.2(2) ?
C15 N4 C16 . . 122.0(3) ?
C15 N4 H4A . . 120.1 ?
C16 N4 H4A . . 117.7 ?
N1 C1 C2 . . 122.8(3) ?
N1 C1 H1 . . 118.6 ?
C2 C1 H1 . . 118.6 ?
C1 C2 C3 . . 118.7(3) ?
C1 C2 H2 . . 120.7 ?
C3 C2 H2 . . 120.7 ?
C4 C3 C2 . . 118.5(3) ?
C4 C3 C6 . . 119.6(3) ?
C2 C3 C6 . . 122.0(3) ?
C5 C4 C3 . . 119.6(3) ?
C5 C4 H4 . . 120.2 ?
C3 C4 H4 . . 120.2 ?
N1 C5 C4 . . 122.4(3) ?
N1 C5 H5 . . 118.8 ?
C4 C5 H5 . . 118.8 ?
O2 C6 O1 . . 125.3(3) ?
O2 C6 C3 . . 119.9(3) ?
O1 C6 C3 . . 114.8(3) ?
C8 C7 C11 . . 117.6(3) ?
C8 C7 C12 . . 122.2(3) ?
C11 C7 C12 . . 120.1(3) ?
C9 C8 C7 . . 118.9(3) ?
C9 C8 H8 . . 120.5 ?
C7 C8 H8 . . 120.5 ?
N2 C9 C8 . . 123.6(3) ?
N2 C9 H9 . . 118.2 ?
C8 C9 H9 . . 118.2 ?
N2 C10 C11 . . 123.1(3) ?
N2 C10 H10 . . 118.5 ?
C11 C10 H10 . . 118.5 ?
C10 C11 C7 . . 119.7(3) ?
C10 C11 H11 . . 120.1 ?
C7 C11 H11 . . 120.1 ?
O3 C12 O4 . . 125.6(3) ?
O3 C12 C7 . . 119.4(3) ?
O4 C12 C7 . . 115.0(3) ?
C17 C13 C14 . . 118.7(3) ?
C17 C13 C18 . . 120.8(3) ?
C14 C13 C18 . . 120.5(3) ?
C15 C14 C13 . . 119.6(3) ?
C15 C14 H14 . . 120.2 ?
C13 C14 H14 . . 120.2 ?
N4 C15 C14 . . 119.9(3) ?
N4 C15 H15 . . 120.1 ?
C14 C15 H15 . . 120.1 ?
N4 C16 C17 . . 119.9(3) ?
N4 C16 H16 . . 120.0 ?
C17 C16 H16 . . 120.0 ?
C16 C17 C13 . . 119.9(3) ?
C16 C17 H17 . . 120.1 ?
C13 C17 H17 . . 120.1 ?
O7 C18 O8 . . 126.9(3) ?
O7 C18 C13 . . 119.1(3) ?
O8 C18 C13 . . 113.9(3) ?
N3 C19 C20 . . 122.7(3) ?
N3 C19 H19 . . 118.7 ?
C20 C19 H19 . . 118.7 ?
C19 C20 C21 . . 119.4(3) ?
C19 C20 H20 . . 120.3 ?
C21 C20 H20 . . 120.3 ?
C20 C21 C22 . . 118.2(3) ?
C20 C21 C24 . . 121.0(3) ?
C22 C21 C24 . . 120.7(3) ?
C23 C22 C21 . . 118.9(3) ?
C23 C22 H22 . . 120.6 ?
C21 C22 H22 . . 120.6 ?
N3 C23 C22 . . 123.1(3) ?
N3 C23 H23 . . 118.4 ?
C22 C23 H23 . . 118.4 ?
O6 C24 O5 . . 126.8(3) ?
O6 C24 C21 . . 118.5(3) ?
O5 C24 C21 . . 114.7(3) ?

loop_
_geom_bond_atom_site_label_1
_geom_bond_atom_site_label_2
_geom_bond_site_symmetry_2
_geom_bond_distance
_geom_bond_publ_flag
Zn1 N2 3_566 2.118(3) yes
Zn1 O2 1_565 2.158(3) yes
Zn1 O2 3_556 2.158(3) ?
Zn1 O7 3_566 2.191(3) yes
Zn2 O4 . 1.933(3) yes
Zn2 O5 1_445 1.938(3) yes
Zn2 N1 . 2.075(3) yes
Zn2 Br1 . 2.3798(10) yes
Zn3 O1 1_565 1.948(2) yes
Zn3 O8 . 1.955(3) yes
Zn3 N3 . 2.037(3) yes
Zn3 Br2 . 2.3369(9) yes
O1 C6 . 1.263(4) ?
O1 Zn3 1_545 1.948(2) ?
O2 C6 . 1.236(4) ?
O2 Zn1 1_545 2.158(3) ?
O3 C12 . 1.225(4) ?
O4 C12 . 1.270(4) ?
O5 C24 . 1.265(4) ?
O5 Zn2 1_665 1.938(3) ?
O6 C24 . 1.224(4) ?
O7 C18 . 1.233(4) ?
O7 Zn1 . 2.191(3) ?
O8 C18 . 1.266(4) ?
N1 C1 . 1.341(4) ?
N1 C5 . 1.344(4) ?
N2 C10 . 1.338(4) ?
N2 C9 . 1.343(4) ?
N2 Zn1 . 2.118(3) ?
N3 C23 . 1.334(5) ?
N3 C19 . 1.338(4) ?
N4 C15 . 1.336(5) ?
N4 C16 . 1.342(5) ?
N4 H4A . 0.8622 ?
C1 H1 . 0.9300 ?
C2 C1 . 1.384(5) ?
C2 H2 . 0.9300 ?
C3 C4 . 1.383(5) ?
C3 C2 . 1.386(4) ?
C4 H4 . 0.9300 ?
C5 C4 . 1.374(5) ?
C5 H5 . 0.9300 ?
C6 C3 . 1.500(4) ?
C7 C11 . 1.389(5) ?
C7 C12 . 1.513(5) ?
C8 C9 . 1.380(5) ?
C8 C7 . 1.388(4) ?
C8 H8 . 0.9300 ?
C9 H9 . 0.9300 ?
C10 C11 . 1.376(5) ?
C10 H10 . 0.9300 ?
C11 H11 . 0.9300 ?
C13 C17 . 1.387(4) ?
C13 C14 . 1.387(5) ?
C13 C18 . 1.508(4) ?
C14 C15 . 1.371(5) ?
C14 H14 . 0.9300 ?
C15 H15 . 0.9300 ?
C16 H16 . 0.9300 ?
C17 C16 . 1.360(5) ?
C17 H17 . 0.9300 ?
C19 H19 . 0.9300 ?
C20 C19 . 1.371(5) ?
C20 H20 . 0.9300 ?
C21 C20 . 1.378(5) ?
C21 C22 . 1.383(5) ?
C21 C24 . 1.521(5) ?
C22 C23 . 1.373(5) ?
C22 H22 . 0.9300 ?
C23 H23 . 0.9300 ?

loop_
_geom_hbond_atom_site_label_D
_geom_hbond_atom_site_label_H
_geom_hbond_atom_site_label_A
_geom_hbond_site_symmetry_A
_geom_hbond_distance_DH
_geom_hbond_distance_HA
_geom_hbond_distance_DA
_geom_hbond_angle_DHA
N4 H4A O6 1_545 0.86 2.23 2.758(4) 119
N4 H4A O3 1_655 0.86 2.39 2.957(4) 124

loop_
_geom_torsion_atom_site_label_1
_geom_torsion_atom_site_label_2
_geom_torsion_atom_site_label_3
_geom_torsion_atom_site_label_4
_geom_torsion_site_symmetry_1
_geom_torsion_site_symmetry_4
_geom_torsion
O4 Zn2 N1 C1 . . 159.6(3)
O5 Zn2 N1 C1 1_445 . 30.5(3)
Br1 Zn2 N1 C1 . . -87.0(3)
O4 Zn2 N1 C5 . . -24.6(3)
O5 Zn2 N1 C5 1_445 . -153.7(3)
Br1 Zn2 N1 C5 . . 88.8(3)
O5 Zn2 O4 C12 1_445 . -86.0(3)
N1 Zn2 O4 C12 . . 172.6(3)
Br1 Zn2 O4 C12 . . 61.3(3)
O1 Zn3 O8 C18 1_565 . 53.0(4)
N3 Zn3 O8 C18 . . 155.5(4)
Br2 Zn3 O8 C18 . . -81.4(4)
O1 Zn3 N3 C23 1_565 . -21.3(3)
O8 Zn3 N3 C23 . . -152.0(3)
Br2 Zn3 N3 C23 . . 93.5(3)
O1 Zn3 N3 C19 1_565 . 157.5(3)
O8 Zn3 N3 C19 . . 26.9(3)
Br2 Zn3 N3 C19 . . -87.7(3)
Zn3 O1 C6 O2 1_545 . 10.7(5)
Zn3 O1 C6 C3 1_545 . -169.4(2)
Zn1 O2 C6 O1 1_545 . 71.3(5)
Zn1 O2 C6 C3 1_545 . -108.6(3)
Zn2 O4 C12 O3 . . 24.3(6)
Zn2 O4 C12 C7 . . -153.7(3)
Zn2 O5 C24 O6 1_665 . -29.5(6)
Zn2 O5 C24 C21 1_665 . 148.7(3)
C18 O7 Zn1 N2 . . 163.4(4)
C18 O7 Zn1 N2 . 3_566 -16.6(4)
C18 O7 Zn1 O2 . 1_565 78.8(4)
C18 O7 Zn1 O2 . 3_556 -101.2(4)
Zn1 O7 C18 O8 . . -38.8(6)
Zn1 O7 C18 C13 . . 141.1(3)
Zn3 O8 C18 O7 . . -25.3(6)
Zn3 O8 C18 C13 . . 154.9(3)
C5 N1 C1 C2 . . 1.0(6)
Zn2 N1 C1 C2 . . 176.8(3)
C1 N1 C5 C4 . . 1.1(6)
Zn2 N1 C5 C4 . . -174.9(3)
C10 N2 Zn1 O2 . 1_565 -48.6(3)
C9 N2 Zn1 O2 . 1_565 134.4(3)
C10 N2 Zn1 O2 . 3_556 131.4(3)
C9 N2 Zn1 O2 . 3_556 -45.6(3)
C10 N2 Zn1 O7 . . -144.4(3)
C9 N2 Zn1 O7 . . 38.7(3)
C10 N2 Zn1 O7 . 3_566 35.6(3)
C9 N2 Zn1 O7 . 3_566 -141.3(3)
C10 N2 C9 C8 . . -3.2(6)
Zn1 N2 C9 C8 . . 173.9(3)
C9 N2 C10 C11 . . 3.7(6)
Zn1 N2 C10 C11 . . -173.4(3)
C23 N3 C19 C20 . . 0.8(6)
Zn3 N3 C19 C20 . . -178.1(3)
C19 N3 C23 C22 . . -0.8(7)
Zn3 N3 C23 C22 . . 178.1(4)
C16 N4 C15 C14 . . 1.6(6)
C15 N4 C16 C17 . . -2.8(6)
C3 C2 C1 N1 . . -2.1(6)
C4 C3 C2 C1 . . 1.1(6)
C6 C3 C2 C1 . . -179.0(3)
C2 C3 C4 C5 . . 0.8(6)
C6 C3 C4 C5 . . -179.1(4)
N1 C5 C4 C3 . . -2.0(6)
O2 C6 C3 C4 . . 147.9(4)
O1 C6 C3 C4 . . -32.0(5)
O2 C6 C3 C2 . . -32.0(5)
O1 C6 C3 C2 . . 148.2(4)
C8 C7 C11 C10 . . -1.1(6)
C12 C7 C11 C10 . . -178.5(4)
C8 C7 C12 O3 . . 173.2(4)
C11 C7 C12 O3 . . -9.5(6)
C8 C7 C12 O4 . . -8.6(6)
C11 C7 C12 O4 . . 168.7(4)
C9 C8 C7 C11 . . 1.6(6)
C9 C8 C7 C12 . . 179.0(4)
C7 C8 C9 N2 . . 0.5(6)
N2 C10 C11 C7 . . -1.7(6)
C17 C13 C14 C15 . . -3.2(6)
C18 C13 C14 C15 . . 175.6(4)
C14 C13 C17 C16 . . 2.0(6)
C18 C13 C17 C16 . . -176.8(4)
C17 C13 C18 O7 . . -156.4(4)
C14 C13 C18 O7 . . 24.9(5)
C17 C13 C18 O8 . . 23.5(5)
C14 C13 C18 O8 . . -155.3(3)
C13 C14 C15 N4 . . 1.5(6)
C13 C17 C16 N4 . . 1.0(6)
C21 C20 C19 N3 . . -0.1(7)
C20 C21 C24 O6 . . -177.2(4)
C22 C21 C24 O6 . . 6.1(6)
C20 C21 C24 O5 . . 4.4(6)
C22 C21 C24 O5 . . -172.2(4)
C22 C21 C20 C19 . . -0.6(6)
C24 C21 C20 C19 . . -177.3(4)
C20 C21 C22 C23 . . 0.6(7)
C24 C21 C22 C23 . . 177.3(4)
C21 C22 C23 N3 . . 0.1(7)
